data_4115400
loop_
_publ_author_name
'David M. Jenkins'
'Angel J. Di Bilio'
'Matthew J. Allen'
'Theodore A. Betley'
'Jonas C. Peters'

_publ_section_title
;
 Elucidation of a Low Spin Cobalt(II) System in a Distorted Tetrahedral
 Geometry
;
_journal_name_full 'Journal of the American Chemical Society'
_journal_page_first 15336
_journal_page_last 15350
_journal_paper_doi 10.1021/ja026433e
_journal_volume 124
_journal_year 2002
_chemical_formula_sum 'C90 H82 B2 Br2 Co2 P6'
_chemical_formula_weight 1648.68
_chemical_name_systematic
; 
 ? 
;
_space_group_IT_number 60
_symmetry_cell_setting orthorhombic
_symmetry_space_group_name_Hall '-P 2n 2ab'
_symmetry_space_group_name_H-M 'P b c n'
_atom_sites_solution_hydrogens geom
_atom_sites_solution_primary direct
_atom_sites_solution_secondary difmap
_audit_creation_method SHELXL-97
_cell_angle_alpha 90.00
_cell_angle_beta 90.00
_cell_angle_gamma 90.00
_cell_formula_units_Z 4
_cell_length_a 22.214(3)
_cell_length_b 19.286(3)
_cell_length_c 18.008(3)
_cell_measurement_reflns_used 3832
_cell_measurement_temperature 98(2)
_cell_measurement_theta_max 27.78
_cell_measurement_theta_min 2.39
_cell_volume 7715(2)
_computing_cell_refinement 'Bruker SMART'
_computing_data_collection 'Bruker SMART'
_computing_data_reduction 'Bruker SAINT v6.2'
_computing_molecular_graphics 'Bruker SHELXTL'
_computing_publication_material 'Bruker SHELXTL'
_computing_structure_refinement 'SHELXL-97 (Sheldrick, 1997)'
_computing_structure_solution 'SHELXS-97 (Sheldrick, 1990)'
_diffrn_ambient_temperature 98(2)
_diffrn_measured_fraction_theta_full 0.926
_diffrn_measured_fraction_theta_max 0.926
_diffrn_measurement_device_type 'CCD area detector'
_diffrn_measurement_method 'omega scans at 4 f settings'
_diffrn_radiation_monochromator graphite
_diffrn_radiation_source 'fine-focus sealed tube'
_diffrn_radiation_type MoK\a
_diffrn_radiation_wavelength 0.71073
_diffrn_reflns_av_R_equivalents 0.0000
_diffrn_reflns_av_sigmaI/netI 0.1165
_diffrn_reflns_limit_h_max 29
_diffrn_reflns_limit_h_min 0
_diffrn_reflns_limit_k_max 26
_diffrn_reflns_limit_k_min 0
_diffrn_reflns_limit_l_max 24
_diffrn_reflns_limit_l_min 0
_diffrn_reflns_number 9263
_diffrn_reflns_theta_full 28.73
_diffrn_reflns_theta_max 28.73
_diffrn_reflns_theta_min 1.83
_exptl_absorpt_coefficient_mu 1.637
_exptl_absorpt_correction_T_max 0.9153
_exptl_absorpt_correction_T_min 0.7126
_exptl_absorpt_correction_type none
_exptl_crystal_colour Red
_exptl_crystal_density_diffrn 1.419
_exptl_crystal_description Needle
_exptl_crystal_F_000 3384
_exptl_crystal_size_max 0.22
_exptl_crystal_size_mid 0.11
_exptl_crystal_size_min 0.05
_refine_diff_density_max 2.231
_refine_diff_density_min -1.641
_refine_diff_density_rms 0.123
_refine_ls_extinction_method none
_refine_ls_goodness_of_fit_ref 1.534
_refine_ls_hydrogen_treatment Restrained
_refine_ls_matrix_type 'Full matrix'
_refine_ls_number_parameters 461
_refine_ls_number_reflns 9263
_refine_ls_number_restraints 0
_refine_ls_restrained_S_all 1.534
_refine_ls_R_factor_all 0.1432
_refine_ls_R_factor_gt 0.0695
_refine_ls_shift/su_max 0.000
_refine_ls_shift/su_mean 0.000
_refine_ls_structure_factor_coef Fsqd
_refine_ls_weighting_details w=1/s^2^(Fo^2^)
_refine_ls_weighting_scheme sigma
_refine_ls_wR_factor_gt 0.0965
_refine_ls_wR_factor_ref 0.1012
_reflns_number_gt 4429
_reflns_number_total 9263
_reflns_threshold_expression >2sigma(I)
_cod_data_source_file ja026433e-2_s2_2.cif
_cod_data_source_block mja09
_cod_depositor_comments
;
The following automatic conversions were performed:

'_atom_sites_solution_primary' value 'direct methods' was changed to
'direct'.

'_atom_sites_solution_secondary' value 'Difference Fourier map' was
changed to 'difmap'.

'_atom_sites_solution_hydrogens' value 'Geometric positions' was
changed to 'geom'.

Automatic conversion script
Id: cif_fix_values 6452 2018-10-05 10:23:21Z andrius 
;
_cod_original_cell_volume 7715.0(19)
_cod_database_code 4115400

loop_
_symmetry_equiv_pos_as_xyz
'x, y, z'
'-x+1/2, -y+1/2, z+1/2'
'-x, y, -z+1/2'
'x+1/2, -y+1/2, -z'
'-x, -y, -z'
'x-1/2, y-1/2, -z-1/2'
'x, -y, z-1/2'
'-x-1/2, y-1/2, z'

loop_
_atom_site_label
_atom_site_type_symbol
_atom_site_fract_x
_atom_site_fract_y
_atom_site_fract_z
_atom_site_U_iso_or_equiv
_atom_site_adp_type
_atom_site_occupancy
_atom_site_symmetry_multiplicity
_atom_site_calc_flag
_atom_site_refinement_flags
Co1 Co 0.07931(3) 0.24778(4) 0.22165(3) 0.02275(16) Uani 1 1 d .
Br1 Br 0.0000 0.16651(5) 0.2500 0.0356(2) Uani 1 2 d S
Br2 Br 0.0000 0.32991(5) 0.2500 0.0418(3) Uani 1 2 d S
P1 P 0.14569(7) 0.23008(7) 0.32047(8) 0.0265(4) Uani 1 1 d .
P2 P 0.12799(7) 0.17335(8) 0.14678(8) 0.0230(4) Uani 1 1 d .
P3 P 0.13672(7) 0.33163(8) 0.17351(8) 0.0284(4) Uani 1 1 d .
B1 B 0.2390(3) 0.2387(4) 0.2021(3) 0.0295(17) Uani 1 1 d .
C1 C 0.2194(2) 0.2089(3) 0.2857(3) 0.0294(14) Uani 1 1 d .
H1A H 0.2493 0.2261 0.3220 0.035 Uiso 1 1 calc R
H1B H 0.2229 0.1578 0.2846 0.035 Uiso 1 1 calc R
C2 C 0.2060(2) 0.1956(3) 0.1334(3) 0.0287(14) Uani 1 1 d .
H2A H 0.2288 0.1522 0.1249 0.034 Uiso 1 1 calc R
H2B H 0.2092 0.2238 0.0877 0.034 Uiso 1 1 calc R
C3 C 0.2156(2) 0.3208(3) 0.1947(3) 0.0312(15) Uani 1 1 d .
H3A H 0.2395 0.3439 0.1554 0.037 Uiso 1 1 calc R
H3B H 0.2243 0.3450 0.2420 0.037 Uiso 1 1 calc R
C4 C 0.3111(2) 0.2364(3) 0.1910(3) 0.0319(15) Uani 1 1 d .
C5 C 0.3504(2) 0.2549(3) 0.2468(3) 0.0370(14) Uani 1 1 d .
H5 H 0.3344 0.2668 0.2941 0.044 Uiso 1 1 calc R
C6 C 0.4118(2) 0.2569(3) 0.2369(3) 0.0448(16) Uani 1 1 d .
H6 H 0.4367 0.2711 0.2769 0.054 Uiso 1 1 calc R
C7 C 0.4375(2) 0.2389(4) 0.1713(3) 0.0445(17) Uani 1 1 d .
H7 H 0.4799 0.2400 0.1646 0.053 Uiso 1 1 calc R
C8 C 0.3992(3) 0.2191(4) 0.1150(3) 0.056(2) Uani 1 1 d .
H8 H 0.4154 0.2065 0.0681 0.067 Uiso 1 1 calc R
C9 C 0.3381(3) 0.2173(3) 0.1256(3) 0.049(2) Uani 1 1 d .
H9 H 0.3133 0.2022 0.0858 0.059 Uiso 1 1 calc R
C10 C 0.1548(3) 0.3075(3) 0.3794(3) 0.0281(14) Uani 1 1 d .
C11 C 0.2087(3) 0.3400(3) 0.3956(3) 0.0352(15) Uani 1 1 d .
H11 H 0.2452 0.3210 0.3773 0.042 Uiso 1 1 calc R
C12 C 0.2101(3) 0.3994(3) 0.4379(3) 0.0425(17) Uani 1 1 d .
H12 H 0.2477 0.4206 0.4486 0.051 Uiso 1 1 calc R
C13 C 0.1584(4) 0.4286(3) 0.4646(3) 0.051(2) Uani 1 1 d .
H13 H 0.1599 0.4703 0.4927 0.062 Uiso 1 1 calc R
C14 C 0.1039(3) 0.3968(4) 0.4503(4) 0.058(2) Uani 1 1 d .
H14 H 0.0679 0.4157 0.4705 0.070 Uiso 1 1 calc R
C15 C 0.1011(3) 0.3369(4) 0.4065(3) 0.051(2) Uani 1 1 d .
H15 H 0.0633 0.3163 0.3952 0.061 Uiso 1 1 calc R
C16 C 0.1349(2) 0.1616(3) 0.3913(3) 0.0280(14) Uani 1 1 d .
C17 C 0.1560(2) 0.1702(3) 0.4632(3) 0.0399(16) Uani 1 1 d .
H17 H 0.1724 0.2134 0.4785 0.048 Uiso 1 1 calc R
C18 C 0.1529(3) 0.1151(4) 0.5126(3) 0.0481(19) Uani 1 1 d .
H18 H 0.1676 0.1210 0.5618 0.058 Uiso 1 1 calc R
C19 C 0.1295(3) 0.0534(3) 0.4926(3) 0.0425(18) Uani 1 1 d .
H19 H 0.1276 0.0162 0.5271 0.051 Uiso 1 1 calc R
C20 C 0.1083(3) 0.0454(3) 0.4216(4) 0.0436(18) Uani 1 1 d .
H20 H 0.0921 0.0020 0.4069 0.052 Uiso 1 1 calc R
C21 C 0.1102(2) 0.0995(3) 0.3707(3) 0.0316(15) Uani 1 1 d .
H21 H 0.0945 0.0935 0.3221 0.038 Uiso 1 1 calc R
C22 C 0.1291(3) 0.0819(3) 0.1753(3) 0.0258(14) Uani 1 1 d .
C23 C 0.1809(3) 0.0496(3) 0.2013(3) 0.0345(16) Uani 1 1 d .
H23 H 0.2174 0.0752 0.2047 0.041 Uiso 1 1 calc R
C24 C 0.1800(3) -0.0187(3) 0.2220(3) 0.0478(19) Uani 1 1 d .
H24 H 0.2159 -0.0395 0.2401 0.057 Uiso 1 1 calc R
C25 C 0.1295(3) -0.0575(3) 0.2174(3) 0.048(2) Uani 1 1 d .
H25 H 0.1300 -0.1051 0.2310 0.058 Uiso 1 1 calc R
C26 C 0.0767(3) -0.0266(3) 0.1924(3) 0.0406(17) Uani 1 1 d .
H26 H 0.0406 -0.0529 0.1897 0.049 Uiso 1 1 calc R
C27 C 0.0767(3) 0.0419(3) 0.1714(3) 0.0294(15) Uani 1 1 d .
H27 H 0.0405 0.0624 0.1539 0.035 Uiso 1 1 calc R
C28 C 0.0946(2) 0.1639(3) 0.0536(3) 0.0213(13) Uani 1 1 d .
C29 C 0.1309(3) 0.1540(3) -0.0073(3) 0.0299(14) Uani 1 1 d .
H29 H 0.1734 0.1543 -0.0017 0.036 Uiso 1 1 calc R
C30 C 0.1059(3) 0.1436(3) -0.0769(3) 0.0372(17) Uani 1 1 d .
H30 H 0.1312 0.1360 -0.1187 0.045 Uiso 1 1 calc R
C31 C 0.0445(3) 0.1444(3) -0.0852(3) 0.0394(17) Uani 1 1 d .
H31 H 0.0272 0.1384 -0.1330 0.047 Uiso 1 1 calc R
C32 C 0.0090(3) 0.1538(3) -0.0257(3) 0.0383(16) Uani 1 1 d .
H32 H -0.0335 0.1532 -0.0315 0.046 Uiso 1 1 calc R
C33 C 0.0335(2) 0.1642(3) 0.0436(3) 0.0319(15) Uani 1 1 d .
H33 H 0.0077 0.1717 0.0849 0.038 Uiso 1 1 calc R
C34 C 0.1291(3) 0.3354(3) 0.0709(3) 0.0252(13) Uani 1 1 d .
C35 C 0.1778(3) 0.3519(3) 0.0262(3) 0.0397(17) Uani 1 1 d .
H35 H 0.2163 0.3608 0.0471 0.048 Uiso 1 1 calc R
C36 C 0.1688(3) 0.3549(3) -0.0501(4) 0.0497(19) Uani 1 1 d .
H36 H 0.2019 0.3643 -0.0819 0.060 Uiso 1 1 calc R
C37 C 0.1126(3) 0.3446(3) -0.0800(4) 0.046(2) Uani 1 1 d .
H37 H 0.1071 0.3472 -0.1323 0.055 Uiso 1 1 calc R
C38 C 0.0656(3) 0.3308(3) -0.0355(3) 0.0377(15) Uani 1 1 d .
H38 H 0.0264 0.3251 -0.0559 0.045 Uiso 1 1 calc R
C39 C 0.0746(3) 0.3251(3) 0.0389(3) 0.0332(15) Uani 1 1 d .
H39 H 0.0414 0.3134 0.0696 0.040 Uiso 1 1 calc R
C40 C 0.1180(3) 0.4208(3) 0.1970(3) 0.0360(17) Uani 1 1 d .
C41 C 0.1387(3) 0.4512(3) 0.2604(3) 0.065(2) Uani 1 1 d .
H41 H 0.1606 0.4237 0.2949 0.078 Uiso 1 1 calc R
C42 C 0.1292(4) 0.5198(4) 0.2764(4) 0.097(3) Uani 1 1 d .
H42 H 0.1463 0.5389 0.3202 0.116 Uiso 1 1 calc R
C43 C 0.0960(4) 0.5610(4) 0.2314(4) 0.103(4) Uani 1 1 d .
H43 H 0.0918 0.6091 0.2416 0.123 Uiso 1 1 calc R
C44 C 0.0678(5) 0.5306(4) 0.1685(4) 0.117(4) Uani 1 1 d .
H44 H 0.0406 0.5561 0.1382 0.141 Uiso 1 1 calc R
C45 C 0.0818(4) 0.4616(4) 0.1536(4) 0.091(3) Uani 1 1 d .
H45 H 0.0651 0.4413 0.1101 0.109 Uiso 1 1 calc R

loop_
_atom_site_aniso_label
_atom_site_aniso_U_11
_atom_site_aniso_U_22
_atom_site_aniso_U_33
_atom_site_aniso_U_23
_atom_site_aniso_U_13
_atom_site_aniso_U_12
Co1 0.0347(4) 0.0192(3) 0.0143(3) 0.0008(4) 0.0008(3) -0.0037(4)
Br1 0.0427(6) 0.0269(5) 0.0373(6) 0.000 0.0078(5) 0.000
Br2 0.0552(7) 0.0228(5) 0.0474(6) 0.000 0.0094(5) 0.000
P1 0.0375(10) 0.0253(9) 0.0167(8) 0.0012(7) 0.0018(7) -0.0063(7)
P2 0.0280(9) 0.0232(8) 0.0176(8) 0.0006(7) -0.0008(7) -0.0021(7)
P3 0.0432(10) 0.0250(8) 0.0171(8) 0.0010(8) -0.0035(7) -0.0108(8)
B1 0.042(4) 0.028(5) 0.018(4) 0.001(3) -0.003(3) -0.013(3)
C1 0.040(4) 0.028(3) 0.020(3) -0.001(3) -0.003(3) -0.011(3)
C2 0.032(4) 0.035(4) 0.020(3) 0.002(3) 0.001(3) -0.008(3)
C3 0.041(4) 0.040(4) 0.012(3) 0.003(3) -0.004(3) -0.019(3)
C4 0.033(3) 0.034(4) 0.028(3) 0.003(3) -0.001(3) -0.009(3)
C5 0.038(3) 0.037(3) 0.036(3) -0.002(4) 0.002(3) -0.014(4)
C6 0.048(4) 0.037(4) 0.049(4) -0.005(4) -0.010(3) -0.016(4)
C7 0.035(4) 0.061(5) 0.038(4) 0.013(4) 0.006(3) -0.012(4)
C8 0.052(5) 0.082(6) 0.034(4) 0.002(4) 0.007(4) -0.011(4)
C9 0.030(4) 0.081(6) 0.037(4) 0.010(4) -0.003(3) -0.016(4)
C10 0.039(4) 0.031(4) 0.014(3) -0.002(3) -0.005(3) -0.006(3)
C11 0.050(4) 0.037(4) 0.019(3) 0.004(3) -0.001(3) -0.005(3)
C12 0.051(5) 0.039(4) 0.038(4) -0.004(3) -0.017(4) -0.011(4)
C13 0.086(6) 0.034(4) 0.034(4) -0.015(3) -0.019(4) 0.001(4)
C14 0.055(5) 0.068(5) 0.053(5) -0.024(4) 0.009(4) 0.004(4)
C15 0.048(5) 0.063(5) 0.042(4) -0.024(4) 0.000(3) -0.014(4)
C16 0.028(4) 0.037(4) 0.019(3) 0.007(3) 0.008(3) -0.002(3)
C17 0.040(4) 0.050(4) 0.030(4) 0.007(4) -0.005(3) -0.020(4)
C18 0.043(4) 0.081(6) 0.021(4) 0.017(4) 0.001(3) -0.018(4)
C19 0.048(5) 0.048(4) 0.032(4) 0.020(4) 0.015(3) 0.008(4)
C20 0.060(5) 0.023(4) 0.047(5) -0.002(3) 0.008(4) 0.003(3)
C21 0.051(4) 0.027(3) 0.017(3) 0.004(3) 0.001(3) 0.003(3)
C22 0.041(4) 0.024(3) 0.013(3) -0.006(3) 0.001(3) 0.005(3)
C23 0.052(4) 0.031(4) 0.021(4) -0.002(3) -0.002(3) 0.006(3)
C24 0.075(6) 0.043(4) 0.025(4) -0.009(4) -0.007(4) 0.014(4)
C25 0.094(6) 0.025(4) 0.026(4) -0.008(3) 0.009(4) 0.007(4)
C26 0.064(5) 0.034(4) 0.024(4) -0.010(3) 0.010(4) -0.011(4)
C27 0.035(4) 0.025(3) 0.028(4) -0.002(3) 0.008(3) -0.002(3)
C28 0.028(3) 0.018(3) 0.019(3) 0.003(3) 0.001(3) -0.002(3)
C29 0.038(4) 0.027(3) 0.025(3) -0.002(3) 0.003(3) -0.005(3)
C30 0.058(5) 0.030(4) 0.023(4) -0.004(3) 0.006(3) -0.006(3)
C31 0.049(5) 0.033(4) 0.036(4) 0.003(3) -0.019(4) -0.010(3)
C32 0.032(4) 0.053(4) 0.030(4) 0.009(3) -0.003(3) -0.011(3)
C33 0.031(4) 0.033(4) 0.031(4) -0.001(3) 0.001(3) -0.006(3)
C34 0.043(4) 0.020(3) 0.013(3) 0.003(3) 0.000(3) -0.008(3)
C35 0.055(5) 0.044(4) 0.020(4) 0.006(3) -0.004(3) -0.011(3)
C36 0.071(5) 0.041(4) 0.037(5) 0.003(4) 0.016(4) -0.010(4)
C37 0.075(6) 0.035(4) 0.028(4) -0.002(3) -0.019(4) -0.005(4)
C38 0.038(4) 0.039(4) 0.036(4) 0.010(4) -0.007(3) -0.001(3)
C39 0.051(4) 0.028(4) 0.020(3) 0.003(3) -0.002(3) -0.002(3)
C40 0.058(5) 0.024(4) 0.026(4) 0.009(3) -0.005(3) -0.011(3)
C41 0.139(7) 0.031(4) 0.025(4) -0.003(3) -0.023(4) 0.020(4)
C42 0.181(9) 0.048(5) 0.061(6) -0.025(5) -0.062(6) 0.025(6)
C43 0.228(12) 0.022(4) 0.058(6) -0.008(4) -0.048(7) 0.016(6)
C44 0.264(13) 0.027(5) 0.060(6) -0.001(4) -0.062(7) 0.037(6)
C45 0.205(10) 0.030(4) 0.037(5) -0.005(4) -0.030(6) 0.003(6)

loop_
_atom_type_symbol
_atom_type_description
_atom_type_scat_dispersion_real
_atom_type_scat_dispersion_imag
_atom_type_scat_source
C C 0.0033 0.0016 'International Tables Vol C Tables 4.2.6.8 and 6.1.1.4'
H H 0.0000 0.0000 'International Tables Vol C Tables 4.2.6.8 and 6.1.1.4'
B B 0.0013 0.0007 'International Tables Vol C Tables 4.2.6.8 and 6.1.1.4'
P P 0.1023 0.0942 'International Tables Vol C Tables 4.2.6.8 and 6.1.1.4'
Co Co 0.3494 0.9721 'International Tables Vol C Tables 4.2.6.8 and 6.1.1.4'
Br Br -0.2901 2.4595 'International Tables Vol C Tables 4.2.6.8 and 6.1.1.4'

loop_
_geom_angle_atom_site_label_1
_geom_angle_atom_site_label_2
_geom_angle_atom_site_label_3
_geom_angle
_geom_angle_site_symmetry_3
_geom_angle_publ_flag
P3 Co1 P2 87.42(6) . ?
P3 Co1 P1 92.35(6) . ?
P2 Co1 P1 93.44(6) . ?
P3 Co1 Br1 165.70(5) . ?
P2 Co1 Br1 93.63(5) . ?
P1 Co1 Br1 101.81(4) . ?
P3 Co1 Br2 91.35(5) . ?
P2 Co1 Br2 153.37(5) . ?
P1 Co1 Br2 113.19(4) . ?
Br1 Co1 Br2 81.33(3) . yes
Co1 Br1 Co1 98.97(5) 3 yes
Co1 Br2 Co1 98.37(5) 3 yes
C1 P1 C10 106.5(2) . ?
C1 P1 C16 101.3(2) . ?
C10 P1 C16 101.2(2) . ?
C1 P1 Co1 110.02(17) . ?
C10 P1 Co1 112.94(18) . ?
C16 P1 Co1 123.19(19) . ?
C2 P2 C22 104.6(3) . ?
C2 P2 C28 106.8(2) . ?
C22 P2 C28 99.5(2) . ?
C2 P2 Co1 113.01(18) . ?
C22 P2 Co1 116.90(18) . ?
C28 P2 Co1 114.53(18) . ?
C3 P3 C40 106.4(3) . ?
C3 P3 C34 107.6(3) . ?
C40 P3 C34 100.1(3) . ?
C3 P3 Co1 112.85(18) . ?
C40 P3 Co1 117.6(2) . ?
C34 P3 Co1 111.23(18) . ?
C4 B1 C2 109.4(5) . ?
C4 B1 C3 108.9(5) . ?
C2 B1 C3 106.1(4) . ?
C4 B1 C1 111.2(4) . ?
C2 B1 C1 112.5(4) . ?
C3 B1 C1 108.5(5) . ?
B1 C1 P1 118.2(4) . ?
B1 C1 H1A 107.7 . ?
P1 C1 H1A 107.7 . ?
B1 C1 H1B 107.7 . ?
P1 C1 H1B 107.7 . ?
H1A C1 H1B 107.1 . ?
B1 C2 P2 116.4(4) . ?
B1 C2 H2A 108.2 . ?
P2 C2 H2A 108.2 . ?
B1 C2 H2B 108.2 . ?
P2 C2 H2B 108.2 . ?
H2A C2 H2B 107.3 . ?
B1 C3 P3 115.4(4) . ?
B1 C3 H3A 108.4 . ?
P3 C3 H3A 108.4 . ?
B1 C3 H3B 108.4 . ?
P3 C3 H3B 108.4 . ?
H3A C3 H3B 107.5 . ?
C5 C4 C9 114.8(5) . ?
C5 C4 B1 122.1(5) . ?
C9 C4 B1 123.2(5) . ?
C4 C5 C6 122.7(5) . ?
C4 C5 H5 118.7 . ?
C6 C5 H5 118.7 . ?
C5 C6 C7 121.6(5) . ?
C5 C6 H6 119.2 . ?
C7 C6 H6 119.2 . ?
C8 C7 C6 116.8(6) . ?
C8 C7 H7 121.6 . ?
C6 C7 H7 121.6 . ?
C9 C8 C7 121.1(6) . ?
C9 C8 H8 119.5 . ?
C7 C8 H8 119.5 . ?
C4 C9 C8 123.0(6) . ?
C4 C9 H9 118.5 . ?
C8 C9 H9 118.5 . ?
C11 C10 C15 118.5(5) . ?
C11 C10 P1 125.7(5) . ?
C15 C10 P1 115.7(4) . ?
C12 C11 C10 121.0(6) . ?
C12 C11 H11 119.5 . ?
C10 C11 H11 119.5 . ?
C11 C12 C13 121.2(6) . ?
C11 C12 H12 119.4 . ?
C13 C12 H12 119.4 . ?
C12 C13 C14 119.2(6) . ?
C12 C13 H13 120.4 . ?
C14 C13 H13 120.4 . ?
C13 C14 C15 120.7(6) . ?
C13 C14 H14 119.6 . ?
C15 C14 H14 119.6 . ?
C10 C15 C14 119.4(6) . ?
C10 C15 H15 120.3 . ?
C14 C15 H15 120.3 . ?
C21 C16 C17 119.5(5) . ?
C21 C16 P1 119.3(4) . ?
C17 C16 P1 121.0(5) . ?
C16 C17 C18 119.4(6) . ?
C16 C17 H17 120.3 . ?
C18 C17 H17 120.3 . ?
C19 C18 C17 121.5(6) . ?
C19 C18 H18 119.2 . ?
C17 C18 H18 119.2 . ?
C18 C19 C20 118.7(6) . ?
C18 C19 H19 120.6 . ?
C20 C19 H19 120.6 . ?
C21 C20 C19 121.4(6) . ?
C21 C20 H20 119.3 . ?
C19 C20 H20 119.3 . ?
C16 C21 C20 119.4(5) . ?
C16 C21 H21 120.3 . ?
C20 C21 H21 120.3 . ?
C23 C22 C27 117.3(5) . ?
C23 C22 P2 122.4(5) . ?
C27 C22 P2 120.3(4) . ?
C22 C23 C24 120.7(6) . ?
C22 C23 H23 119.7 . ?
C24 C23 H23 119.7 . ?
C25 C24 C23 121.9(6) . ?
C25 C24 H24 119.0 . ?
C23 C24 H24 119.0 . ?
C24 C25 C26 118.9(6) . ?
C24 C25 H25 120.5 . ?
C26 C25 H25 120.5 . ?
C27 C26 C25 120.1(6) . ?
C27 C26 H26 119.9 . ?
C25 C26 H26 119.9 . ?
C26 C27 C22 121.0(6) . ?
C26 C27 H27 119.5 . ?
C22 C27 H27 119.5 . ?
C33 C28 C29 118.5(5) . ?
C33 C28 P2 121.3(4) . ?
C29 C28 P2 120.2(4) . ?
C30 C29 C28 120.4(6) . ?
C30 C29 H29 119.8 . ?
C28 C29 H29 119.8 . ?
C29 C30 C31 119.7(6) . ?
C29 C30 H30 120.2 . ?
C31 C30 H30 120.2 . ?
C32 C31 C30 119.9(6) . ?
C32 C31 H31 120.0 . ?
C30 C31 H31 120.0 . ?
C31 C32 C33 120.7(6) . ?
C31 C32 H32 119.6 . ?
C33 C32 H32 119.6 . ?
C28 C33 C32 120.8(6) . ?
C28 C33 H33 119.6 . ?
C32 C33 H33 119.6 . ?
C39 C34 C35 118.8(5) . ?
C39 C34 P3 120.0(4) . ?
C35 C34 P3 121.1(4) . ?
C36 C35 C34 118.3(6) . ?
C36 C35 H35 120.9 . ?
C34 C35 H35 120.9 . ?
C35 C36 C37 120.8(6) . ?
C35 C36 H36 119.6 . ?
C37 C36 H36 119.6 . ?
C38 C37 C36 120.1(6) . ?
C38 C37 H37 119.9 . ?
C36 C37 H37 119.9 . ?
C37 C38 C39 119.3(6) . ?
C37 C38 H38 120.4 . ?
C39 C38 H38 120.4 . ?
C34 C39 C38 122.7(6) . ?
C34 C39 H39 118.7 . ?
C38 C39 H39 118.7 . ?
C45 C40 C41 115.4(6) . ?
C45 C40 P3 123.0(5) . ?
C41 C40 P3 121.6(5) . ?
C42 C41 C40 122.6(6) . ?
C42 C41 H41 118.7 . ?
C40 C41 H41 118.7 . ?
C43 C42 C41 121.6(7) . ?
C43 C42 H42 119.2 . ?
C41 C42 H42 119.2 . ?
C44 C43 C42 118.4(7) . ?
C44 C43 H43 120.8 . ?
C42 C43 H43 120.8 . ?
C43 C44 C45 116.7(8) . ?
C43 C44 H44 121.7 . ?
C45 C44 H44 121.7 . ?
C40 C45 C44 124.7(7) . ?
C40 C45 H45 117.6 . ?
C44 C45 H45 117.6 . ?

loop_
_geom_bond_atom_site_label_1
_geom_bond_atom_site_label_2
_geom_bond_distance
_geom_bond_site_symmetry_2
_geom_bond_publ_flag
Co1 P3 2.2345(17) . yes
Co1 P2 2.2467(16) . yes
Co1 P1 2.3361(16) . yes
Co1 Br1 2.4127(9) . yes
Co1 Br2 2.4235(10) . yes
Br1 Co1 2.4127(9) 3 ?
Br2 Co1 2.4235(10) 3 ?
P1 C1 1.800(5) . ?
P1 C10 1.843(5) . ?
P1 C16 1.852(5) . ?
P2 C2 1.800(5) . ?
P2 C22 1.837(5) . ?
P2 C28 1.843(5) . ?
P3 C3 1.806(5) . ?
P3 C40 1.819(6) . ?
P3 C34 1.856(5) . ?
B1 C4 1.614(7) . ?
B1 C2 1.662(7) . ?
B1 C3 1.671(8) . ?
B1 C1 1.669(7) . ?
C1 H1A 0.9900 . ?
C1 H1B 0.9900 . ?
C2 H2A 0.9900 . ?
C2 H2B 0.9900 . ?
C3 H3A 0.9900 . ?
C3 H3B 0.9900 . ?
C4 C5 1.377(6) . ?
C4 C9 1.373(7) . ?
C5 C6 1.376(6) . ?
C5 H5 0.9500 . ?
C6 C7 1.357(7) . ?
C6 H6 0.9500 . ?
C7 C8 1.379(7) . ?
C7 H7 0.9500 . ?
C8 C9 1.370(7) . ?
C8 H8 0.9500 . ?
C9 H9 0.9500 . ?
C10 C11 1.383(7) . ?
C10 C15 1.408(7) . ?
C11 C12 1.376(7) . ?
C11 H11 0.9500 . ?
C12 C13 1.368(8) . ?
C12 H12 0.9500 . ?
C13 C14 1.381(8) . ?
C13 H13 0.9500 . ?
C14 C15 1.400(8) . ?
C14 H14 0.9500 . ?
C15 H15 0.9500 . ?
C16 C21 1.368(7) . ?
C16 C17 1.386(7) . ?
C17 C18 1.388(8) . ?
C17 H17 0.9500 . ?
C18 C19 1.347(8) . ?
C18 H18 0.9500 . ?
C19 C20 1.372(7) . ?
C19 H19 0.9500 . ?
C20 C21 1.388(7) . ?
C20 H20 0.9500 . ?
C21 H21 0.9500 . ?
C22 C23 1.390(7) . ?
C22 C27 1.399(7) . ?
C23 C24 1.370(8) . ?
C23 H23 0.9500 . ?
C24 C25 1.350(8) . ?
C24 H24 0.9500 . ?
C25 C26 1.389(8) . ?
C25 H25 0.9500 . ?
C26 C27 1.375(7) . ?
C26 H26 0.9500 . ?
C27 H27 0.9500 . ?
C28 C33 1.369(6) . ?
C28 C29 1.377(7) . ?
C29 C30 1.385(7) . ?
C29 H29 0.9500 . ?
C30 C31 1.372(7) . ?
C30 H30 0.9500 . ?
C31 C32 1.343(7) . ?
C31 H31 0.9500 . ?
C32 C33 1.375(7) . ?
C32 H32 0.9500 . ?
C33 H33 0.9500 . ?
C34 C39 1.357(7) . ?
C34 C35 1.386(7) . ?
C35 C36 1.389(7) . ?
C35 H35 0.9500 . ?
C36 C37 1.374(8) . ?
C36 H36 0.9500 . ?
C37 C38 1.344(8) . ?
C37 H37 0.9500 . ?
C38 C39 1.359(7) . ?
C38 H38 0.9500 . ?
C39 H39 0.9500 . ?
C40 C45 1.370(9) . ?
C40 C41 1.363(7) . ?
C41 C42 1.371(8) . ?
C41 H41 0.9500 . ?
C42 C43 1.353(9) . ?
C42 H42 0.9500 . ?
C43 C44 1.421(10) . ?
C43 H43 0.9500 . ?
C44 C45 1.394(9) . ?
C44 H44 0.9500 . ?
C45 H45 0.9500 . ?
